data_7713898
loop_
_publ_author_name
'Sookai, Sheldon'
'Munro, Orde Q.'

_publ_section_title
;
 Spectroscopic and computational study of the interaction of Pt(II)
 pyrrole-imine chelates with human serum albumin
;
_journal_name_full 'Dalton Transactions'
_journal_paper_doi 10.1039/D3DT02039H
_journal_year 2023
_chemical_formula_moiety 'C15 H18 N4 Pt'
_chemical_formula_sum 'C15 H18 N4 Pt'
_chemical_formula_weight 449.42
_space_group_crystal_system triclinic
_space_group_IT_number 2
_space_group_name_Hall '-P 1'
_space_group_name_H-M_alt 'P -1'
_atom_sites_solution_hydrogens geom
_atom_sites_solution_primary dual
_audit_creation_date 2021-09-10
_audit_creation_method
;
Olex2 1.3
(compiled 2020.11.12 svn.r5f609507 for OlexSys, GUI svn.r6272)
;
_audit_update_record
;
2023-08-30 deposited with the CCDC.	2023-09-04 downloaded from the CCDC.
;
_cell_angle_alpha 103.788(2)
_cell_angle_beta 104.926(2)
_cell_angle_gamma 107.795(2)
_cell_formula_units_Z 8
_cell_length_a 13.7803(5)
_cell_length_b 15.2877(5)
_cell_length_c 16.8165(6)
_cell_measurement_reflns_used 9856
_cell_measurement_temperature 173.15
_cell_measurement_theta_max 24.75
_cell_measurement_theta_min 2.25
_cell_volume 3059.8(2)
_computing_cell_refinement 'SAINT V8.34A (Bruker AXS)'
_computing_data_collection 'APEX 2 (Bruker AXS)'
_computing_data_reduction 'SAINT V8.34A (Bruker AXS)'
_computing_molecular_graphics 'Olex2 1.3 (Dolomanov et al., 2009)'
_computing_publication_material 'Olex2 1.3 (Dolomanov et al., 2009)'
_computing_structure_refinement 'SHELXL 2018/3 (Sheldrick, 2015)'
_computing_structure_solution 'SHELXT 2018/2 (Sheldrick, 2018)'
_diffrn_ambient_temperature 173.15
_diffrn_measured_fraction_theta_full 1.000
_diffrn_measured_fraction_theta_max 0.997
_diffrn_measurement_device_type 'Bruker APEX-II CCD'
_diffrn_measurement_method '\f and \w scans'
_diffrn_radiation_type MoK\a
_diffrn_radiation_wavelength 0.71073
_diffrn_reflns_av_R_equivalents 0.0665
_diffrn_reflns_av_unetI/netI 0.0536
_diffrn_reflns_Laue_measured_fraction_full 1.000
_diffrn_reflns_Laue_measured_fraction_max 0.997
_diffrn_reflns_limit_h_max 19
_diffrn_reflns_limit_h_min -19
_diffrn_reflns_limit_k_max 21
_diffrn_reflns_limit_k_min -21
_diffrn_reflns_limit_l_max 24
_diffrn_reflns_limit_l_min -24
_diffrn_reflns_number 113600
_diffrn_reflns_point_group_measured_fraction_full 1.000
_diffrn_reflns_point_group_measured_fraction_max 0.997
_diffrn_reflns_theta_full 30.500
_diffrn_reflns_theta_max 30.565
_diffrn_reflns_theta_min 1.490
_diffrn_standards_number 0
_exptl_absorpt_coefficient_mu 9.167
_exptl_absorpt_correction_T_max 0.568
_exptl_absorpt_correction_T_min 0.222
_exptl_absorpt_correction_type numerical
_exptl_absorpt_process_details SADABS
_exptl_crystal_colour brown
_exptl_crystal_colour_primary brown
_exptl_crystal_density_diffrn 1.951
_exptl_crystal_description blocky
_exptl_crystal_F_000 1712
_exptl_crystal_size_max 0.227
_exptl_crystal_size_mid 0.161
_exptl_crystal_size_min 0.076
_refine_diff_density_max 0.961
_refine_diff_density_min -1.099
_refine_diff_density_rms 0.173
_refine_ls_extinction_method none
_refine_ls_goodness_of_fit_ref 1.004
_refine_ls_hydrogen_treatment constr
_refine_ls_matrix_type full
_refine_ls_number_parameters 729
_refine_ls_number_reflns 18723
_refine_ls_number_restraints 0
_refine_ls_restrained_S_all 1.004
_refine_ls_R_factor_all 0.0586
_refine_ls_R_factor_gt 0.0327
_refine_ls_shift/su_max 0.002
_refine_ls_shift/su_mean 0.000
_refine_ls_structure_factor_coef Fsqd
_refine_ls_weighting_details 'w=1/[\s^2^(Fo^2^)+(0.0192P)^2^] where P=(Fo^2^+2Fc^2^)/3'
_refine_ls_weighting_scheme calc
_refine_ls_wR_factor_gt 0.0527
_refine_ls_wR_factor_ref 0.0590
_reflns_Friedel_coverage 0.000
_reflns_number_gt 13600
_reflns_number_total 18723
_reflns_threshold_expression 'I > 2\s(I)'
_cod_data_source_file d3dt02039h2.cif
_cod_data_source_block 21ma_SS_PtMe2PrPyrr
_cod_original_cell_volume 3059.76(19)
_cod_database_code 7713898
_shelx_shelxl_version_number 2018/3
_shelx_space_group_comment
;
The symmetry employed for this shelxl refinement is uniquely defined
by the following loop, which should always be used as a source of
symmetry information in preference to the above space-group names.
They are only intended as comments.
;
_shelx_estimated_absorpt_t_max 0.543
_shelx_estimated_absorpt_t_min 0.230
_olex2_refinement_description
;
1. Fixed Uiso
 At 1.2 times of:
  All C(H) groups, All C(H,H) groups
 At 1.5 times of:
  All C(H,H,H) groups
2.a Secondary CH2 refined with riding coordinates:
 C6A(H6AA,H6AB), C8A(H8AA,H8AB), C6B(H6BA,H6BB), C8B(H8BA,H8BB), C6C(H6CA,
 H6CB), C8C(H8CA,H8CB), C6D(H6DA,H6DB), C8D(H8DA,H8DB)
2.b Aromatic/amide H refined with riding coordinates:
 C1A(H1A), C2A(H2A), C3A(H3A), C5A(H5A), C9A(H9A), C11A(H11A), C12A(H12A),
 C13A(H13A), C1B(H1B), C2B(H2B), C3B(H3B), C5B(H5B), C9B(H9B), C11B(H11B),
 C12B(H12B), C13B(H13B), C1C(H1C), C2C(H2C), C3C(H3C), C5C(H5C), C9C(H9C),
 C11C(H11C), C12C(H12C), C13C(H13C), C1D(H1D), C2D(H2D), C3D(H3D), C5D(H5D),
 C9D(H9D), C11D(H11D), C12D(H12D), C13D(H13D)
2.c Idealised Me refined as rotating group:
 C14A(H14A,H14B,H14C), C15A(H15A,H15B,H15C), C14B(H14D,H14E,H14F), C15B(H15D,
 H15E,H15F), C14C(H14G,H14H,H14I), C15C(H15G,H15H,H15I), C14D(H14J,H14K,H14L),
 C15D(H15J,H15K,H15L)
;
_smtbx_masks_special_details
;
A solvent mask was calculated and 27 electrons were 
found in a volume of 229\%A^3^ in 3 voids per unit cell. 
This is consistent with the presence of 
1.2[H2O] per Asymmetric Unit 
which account for 24 electrons 
per unit cell.
;
_smtbx_masks_void_probe_radius 1.2
_smtbx_masks_void_truncation_radius 1.2
_olex2_submission_special_instructions 'No special instructions were received'

loop_
_space_group_symop_operation_xyz
'x, y, z'
'-x, -y, -z'

loop_
_atom_site_label
_atom_site_type_symbol
_atom_site_fract_x
_atom_site_fract_y
_atom_site_fract_z
_atom_site_U_iso_or_equiv
_atom_site_adp_type
_atom_site_occupancy
_atom_site_site_symmetry_order
_atom_site_calc_flag
_atom_site_refinement_flags_posn
_atom_site_refinement_flags_adp
_atom_site_refinement_flags_occupancy
_atom_site_disorder_assembly
_atom_site_disorder_group
Pt1A Pt 0.39365(2) 0.03425(2) 0.43425(2) 0.02367(4) Uani 1 1 d . . . . .
N1A N 0.3859(3) -0.0564(2) 0.3218(2) 0.0286(8) Uani 1 1 d . . . . .
N2A N 0.5407(3) 0.1065(2) 0.4321(2) 0.0250(7) Uani 1 1 d . . . . .
N3A N 0.4102(3) 0.1329(2) 0.5446(2) 0.0261(7) Uani 1 1 d . . . . .
N4A N 0.2470(3) -0.0275(2) 0.4428(2) 0.0269(8) Uani 1 1 d . . . . .
C1A C 0.3171(4) -0.1408(3) 0.2568(3) 0.0334(10) Uani 1 1 d . . . . .
H1A H 0.246495 -0.179419 0.253471 0.040 Uiso 1 1 calc R U . . .
C2A C 0.3642(4) -0.1634(3) 0.1951(3) 0.0389(11) Uani 1 1 d . . . . .
H2A H 0.332025 -0.219130 0.143046 0.047 Uiso 1 1 calc R U . . .
C3A C 0.4671(4) -0.0896(3) 0.2236(3) 0.0367(11) Uani 1 1 d . . . . .
H3A H 0.518800 -0.084654 0.195143 0.044 Uiso 1 1 calc R U . . .
C4A C 0.4790(3) -0.0241(3) 0.3026(3) 0.0280(9) Uani 1 1 d . . . . .
C5A C 0.5625(3) 0.0668(3) 0.3647(3) 0.0326(10) Uani 1 1 d . . . . .
H5A H 0.629468 0.096226 0.357258 0.039 Uiso 1 1 calc R U . . .
C6A C 0.6223(3) 0.1968(3) 0.5022(3) 0.0340(10) Uani 1 1 d . . . . .
H6AA H 0.673470 0.232703 0.478079 0.041 Uiso 1 1 calc R U . . .
H6AB H 0.664747 0.179341 0.548500 0.041 Uiso 1 1 calc R U . . .
C7A C 0.5727(3) 0.2646(3) 0.5435(3) 0.0309(10) Uani 1 1 d . . . . .
C8A C 0.5096(3) 0.2210(3) 0.5970(3) 0.0315(10) Uani 1 1 d . . . . .
H8AA H 0.558326 0.204683 0.640284 0.038 Uiso 1 1 calc R U . . .
H8AB H 0.489591 0.271266 0.629916 0.038 Uiso 1 1 calc R U . . .
C9A C 0.3264(3) 0.1132(3) 0.5691(3) 0.0288(9) Uani 1 1 d . . . . .
H9A H 0.326843 0.155500 0.620864 0.035 Uiso 1 1 calc R U . . .
C10A C 0.2344(3) 0.0259(3) 0.5155(3) 0.0307(10) Uani 1 1 d . . . . .
C11A C 0.1296(4) -0.0171(3) 0.5142(3) 0.0358(11) Uani 1 1 d . . . . .
H11A H 0.100284 0.004898 0.556656 0.043 Uiso 1 1 calc R U . . .
C12A C 0.0757(3) -0.0995(3) 0.4378(3) 0.0363(11) Uani 1 1 d . . . . .
H12A H 0.002216 -0.144636 0.418051 0.044 Uiso 1 1 calc R U . . .
C13A C 0.1504(3) -0.1026(3) 0.3964(3) 0.0318(10) Uani 1 1 d . . . . .
H13A H 0.135144 -0.151328 0.342623 0.038 Uiso 1 1 calc R U . . .
C14A C 0.5000(4) 0.2879(3) 0.4733(3) 0.0406(11) Uani 1 1 d . . . . .
H14A H 0.475510 0.336594 0.501333 0.061 Uiso 1 1 calc R U . . .
H14B H 0.436534 0.228035 0.434501 0.061 Uiso 1 1 calc R U . . .
H14C H 0.541498 0.313962 0.438871 0.061 Uiso 1 1 calc R U . . .
C15A C 0.6677(4) 0.3592(3) 0.6086(3) 0.0481(13) Uani 1 1 d . . . . .
H15A H 0.714709 0.343694 0.652972 0.072 Uiso 1 1 calc R U . . .
H15B H 0.638891 0.403684 0.637319 0.072 Uiso 1 1 calc R U . . .
H15C H 0.710194 0.390592 0.577250 0.072 Uiso 1 1 calc R U . . .
Pt1B Pt 0.43076(2) 0.48728(2) 0.88547(2) 0.03034(4) Uani 1 1 d . . . . .
N1B N 0.3190(3) 0.3487(2) 0.8314(2) 0.0320(8) Uani 1 1 d . . . . .
N2B N 0.5252(3) 0.4161(3) 0.8594(2) 0.0320(8) Uani 1 1 d . . . . .
N3B N 0.5484(3) 0.6212(3) 0.9331(2) 0.0377(9) Uani 1 1 d . . . . .
N4B N 0.3448(3) 0.5684(3) 0.9122(2) 0.0368(9) Uani 1 1 d . . . . .
C1B C 0.2108(4) 0.2988(3) 0.8032(3) 0.0400(11) Uani 1 1 d . . . . .
H1B H 0.159429 0.327240 0.808733 0.048 Uiso 1 1 calc R U . . .
C2B C 0.1847(4) 0.1996(3) 0.7647(3) 0.0431(12) Uani 1 1 d . . . . .
H2B H 0.113504 0.149303 0.739760 0.052 Uiso 1 1 calc R U . . .
C3B C 0.2801(4) 0.1873(3) 0.7693(3) 0.0422(12) Uani 1 1 d . . . . .
H3B H 0.287956 0.127287 0.748677 0.051 Uiso 1 1 calc R U . . .
C4B C 0.3636(4) 0.2807(3) 0.8104(3) 0.0339(10) Uani 1 1 d . . . . .
C5B C 0.4771(4) 0.3216(3) 0.8258(3) 0.0359(11) Uani 1 1 d . . . . .
H5B H 0.515677 0.281737 0.812094 0.043 Uiso 1 1 calc R U . . .
C6B C 0.6420(4) 0.4650(3) 0.8761(3) 0.0421(12) Uani 1 1 d . . . . .
H6BA H 0.662123 0.423233 0.833894 0.050 Uiso 1 1 calc R U . . .
H6BB H 0.684291 0.470552 0.935689 0.050 Uiso 1 1 calc R U . . .
C7B C 0.6757(4) 0.5679(3) 0.8686(3) 0.0410(11) Uani 1 1 d . . . . .
C8B C 0.6623(4) 0.6397(3) 0.9423(3) 0.0455(12) Uani 1 1 d . . . . .
H8BA H 0.700318 0.635800 0.999110 0.055 Uiso 1 1 calc R U . . .
H8BB H 0.698189 0.707085 0.943492 0.055 Uiso 1 1 calc R U . . .
C9B C 0.5187(4) 0.6934(3) 0.9549(3) 0.0449(12) Uani 1 1 d . . . . .
H9B H 0.568618 0.759641 0.975821 0.054 Uiso 1 1 calc R U . . .
C10B C 0.4080(4) 0.6681(3) 0.9459(3) 0.0443(12) Uani 1 1 d . . . . .
C11B C 0.3409(5) 0.7184(4) 0.9606(3) 0.0559(15) Uani 1 1 d . . . . .
H11B H 0.362567 0.787314 0.983023 0.067 Uiso 1 1 calc R U . . .
C12B C 0.2375(5) 0.6486(4) 0.9363(3) 0.0581(15) Uani 1 1 d . . . . .
H12B H 0.174674 0.660571 0.939542 0.070 Uiso 1 1 calc R U . . .
C13B C 0.2418(4) 0.5571(4) 0.9060(3) 0.0456(12) Uani 1 1 d . . . . .
H13B H 0.181349 0.496101 0.884370 0.055 Uiso 1 1 calc R U . . .
C14B C 0.6104(4) 0.5651(3) 0.7792(3) 0.0436(12) Uani 1 1 d . . . . .
H14D H 0.625981 0.524611 0.733465 0.065 Uiso 1 1 calc R U . . .
H14E H 0.630864 0.631695 0.777414 0.065 Uiso 1 1 calc R U . . .
H14F H 0.532297 0.537166 0.769211 0.065 Uiso 1 1 calc R U . . .
C15B C 0.7969(4) 0.6032(4) 0.8819(3) 0.0617(16) Uani 1 1 d . . . . .
H15D H 0.838302 0.606100 0.940064 0.093 Uiso 1 1 calc R U . . .
H15E H 0.821848 0.668414 0.877298 0.093 Uiso 1 1 calc R U . . .
H15F H 0.808294 0.557556 0.836892 0.093 Uiso 1 1 calc R U . . .
Pt1C Pt 0.14568(2) 0.57948(2) 0.53600(2) 0.02428(4) Uani 1 1 d . . . . .
N1C N 0.0819(3) 0.5847(2) 0.4161(2) 0.0282(8) Uani 1 1 d . . . . .
N2C N 0.1143(3) 0.4435(2) 0.4613(2) 0.0256(7) Uani 1 1 d . . . . .
N3C N 0.2166(3) 0.5665(2) 0.6500(2) 0.0276(8) Uani 1 1 d . . . . .
N4C N 0.1778(3) 0.7126(2) 0.6189(2) 0.0287(8) Uani 1 1 d . . . . .
C1C C 0.0704(3) 0.6514(3) 0.3790(3) 0.0369(11) Uani 1 1 d . . . . .
H1C H 0.086683 0.717870 0.410156 0.044 Uiso 1 1 calc R U . . .
C2C C 0.0311(4) 0.6087(3) 0.2882(3) 0.0411(11) Uani 1 1 d . . . . .
H2C H 0.015156 0.639833 0.246870 0.049 Uiso 1 1 calc R U . . .
C3C C 0.0194(3) 0.5116(4) 0.2695(3) 0.0393(11) Uani 1 1 d . . . . .
H3C H -0.005865 0.463599 0.213053 0.047 Uiso 1 1 calc R U . . .
C4C C 0.0517(3) 0.4986(3) 0.3492(3) 0.0310(10) Uani 1 1 d . . . . .
C5C C 0.0683(3) 0.4224(3) 0.3779(3) 0.0295(9) Uani 1 1 d . . . . .
H5C H 0.046567 0.358564 0.337601 0.035 Uiso 1 1 calc R U . . .
C6C C 0.1326(3) 0.3707(3) 0.4991(3) 0.0293(9) Uani 1 1 d . . . . .
H6CA H 0.134137 0.317152 0.453466 0.035 Uiso 1 1 calc R U . . .
H6CB H 0.070412 0.342405 0.517003 0.035 Uiso 1 1 calc R U . . .
C7C C 0.2390(3) 0.4120(3) 0.5789(3) 0.0281(9) Uani 1 1 d . . . . .
C8C C 0.2280(4) 0.4763(3) 0.6586(2) 0.0307(10) Uani 1 1 d . . . . .
H8CA H 0.163574 0.437343 0.668975 0.037 Uiso 1 1 calc R U . . .
H8CB H 0.293163 0.494262 0.710830 0.037 Uiso 1 1 calc R U . . .
C9C C 0.2494(4) 0.6432(3) 0.7192(3) 0.0364(11) Uani 1 1 d . . . . .
H9C H 0.285151 0.644389 0.776134 0.044 Uiso 1 1 calc R U . . .
C10C C 0.2291(4) 0.7250(3) 0.7057(3) 0.0348(10) Uani 1 1 d . . . . .
C11C C 0.2422(4) 0.8166(3) 0.7585(3) 0.0410(12) Uani 1 1 d . . . . .
H11C H 0.275072 0.844070 0.820585 0.049 Uiso 1 1 calc R U . . .
C12C C 0.1984(4) 0.8597(3) 0.7033(3) 0.0367(11) Uani 1 1 d . . . . .
H12C H 0.195424 0.922449 0.720393 0.044 Uiso 1 1 calc R U . . .
C13C C 0.1594(3) 0.7945(3) 0.6183(3) 0.0318(10) Uani 1 1 d . . . . .
H13C H 0.124879 0.805617 0.567208 0.038 Uiso 1 1 calc R U . . .
C14C C 0.3359(3) 0.4663(3) 0.5579(3) 0.0356(10) Uani 1 1 d . . . . .
H14G H 0.327483 0.523584 0.545455 0.053 Uiso 1 1 calc R U . . .
H14H H 0.339625 0.422841 0.506604 0.053 Uiso 1 1 calc R U . . .
H14I H 0.403124 0.487688 0.608232 0.053 Uiso 1 1 calc R U . . .
C15C C 0.2538(4) 0.3246(3) 0.6020(3) 0.0402(11) Uani 1 1 d . . . . .
H15G H 0.319695 0.348083 0.654013 0.060 Uiso 1 1 calc R U . . .
H15H H 0.260836 0.280907 0.552680 0.060 Uiso 1 1 calc R U . . .
H15I H 0.190192 0.288801 0.614139 0.060 Uiso 1 1 calc R U . . .
Pt1D Pt 0.87251(2) 0.89847(2) 0.93283(2) 0.02376(4) Uani 1 1 d . . . . .
N1D N 0.9521(3) 0.8473(2) 1.0163(2) 0.0277(8) Uani 1 1 d . . . . .
N2D N 0.9793(3) 0.8763(2) 0.8777(2) 0.0247(7) Uani 1 1 d . . . . .
N3D N 0.7943(3) 0.9409(2) 0.8406(2) 0.0284(8) Uani 1 1 d . . . . .
N4D N 0.7626(3) 0.9261(2) 0.9827(2) 0.0270(8) Uani 1 1 d . . . . .
C1D C 0.9451(4) 0.8192(3) 1.0847(3) 0.0332(10) Uani 1 1 d . . . . .
H1D H 0.893635 0.824062 1.111945 0.040 Uiso 1 1 calc R U . . .
C2D C 1.0234(4) 0.7818(3) 1.1107(3) 0.0369(11) Uani 1 1 d . . . . .
H2D H 1.035247 0.757142 1.157579 0.044 Uiso 1 1 calc R U . . .
C3D C 1.0808(4) 0.7878(3) 1.0538(3) 0.0388(11) Uani 1 1 d . . . . .
H3D H 1.140321 0.768584 1.054901 0.047 Uiso 1 1 calc R U . . .
C4D C 1.0349(3) 0.8273(3) 0.9952(3) 0.0289(9) Uani 1 1 d . . . . .
C5D C 1.0483(3) 0.8457(3) 0.9194(3) 0.0311(10) Uani 1 1 d . . . . .
H5D H 1.104416 0.836230 0.899978 0.037 Uiso 1 1 calc R U . . .
C6D C 0.9864(3) 0.9011(3) 0.8002(3) 0.0309(10) Uani 1 1 d . . . . .
H6DA H 1.023931 0.864416 0.772156 0.037 Uiso 1 1 calc R U . . .
H6DB H 1.031990 0.971745 0.819004 0.037 Uiso 1 1 calc R U . . .
C7D C 0.8753(3) 0.8789(3) 0.7313(2) 0.0266(9) Uani 1 1 d . . . . .
C8D C 0.8252(4) 0.9503(3) 0.7649(3) 0.0330(10) Uani 1 1 d . . . . .
H8DA H 0.878332 1.017921 0.781106 0.040 Uiso 1 1 calc R U . . .
H8DB H 0.759596 0.940135 0.716518 0.040 Uiso 1 1 calc R U . . .
C9D C 0.7144(4) 0.9623(3) 0.8529(3) 0.0341(10) Uani 1 1 d . . . . .
H9D H 0.671227 0.981326 0.811950 0.041 Uiso 1 1 calc R U . . .
C10D C 0.6938(4) 0.9563(3) 0.9305(3) 0.0346(10) Uani 1 1 d . . . . .
C11D C 0.6252(4) 0.9785(3) 0.9717(3) 0.0385(11) Uani 1 1 d . . . . .
H11D H 0.570292 1.001022 0.950053 0.046 Uiso 1 1 calc R U . . .
C12D C 0.6513(3) 0.9617(3) 1.0504(3) 0.0360(11) Uani 1 1 d . . . . .
H12D H 0.617798 0.970597 1.092858 0.043 Uiso 1 1 calc R U . . .
C13D C 0.7360(3) 0.9294(3) 1.0551(3) 0.0309(10) Uani 1 1 d . . . . .
H13D H 0.770177 0.912232 1.102286 0.037 Uiso 1 1 calc R U . . .
C14D C 0.7984(3) 0.7731(3) 0.7065(3) 0.0334(10) Uani 1 1 d . . . . .
H14J H 0.781339 0.763114 0.757562 0.050 Uiso 1 1 calc R U . . .
H14K H 0.833399 0.729378 0.687015 0.050 Uiso 1 1 calc R U . . .
H14L H 0.730865 0.758579 0.658931 0.050 Uiso 1 1 calc R U . . .
C15D C 0.8997(4) 0.8982(3) 0.6520(3) 0.0375(11) Uani 1 1 d . . . . .
H15J H 0.831241 0.883578 0.605350 0.056 Uiso 1 1 calc R U . . .
H15K H 0.935694 0.856366 0.630698 0.056 Uiso 1 1 calc R U . . .
H15L H 0.947651 0.967055 0.669029 0.056 Uiso 1 1 calc R U . . .

loop_
_atom_site_aniso_label
_atom_site_aniso_U_11
_atom_site_aniso_U_22
_atom_site_aniso_U_33
_atom_site_aniso_U_23
_atom_site_aniso_U_13
_atom_site_aniso_U_12
Pt1A 0.02429(8) 0.02782(8) 0.02597(8) 0.01269(7) 0.01202(7) 0.01423(7)
N1A 0.0294(19) 0.032(2) 0.0290(19) 0.0110(16) 0.0111(16) 0.0180(17)
N2A 0.0239(18) 0.0252(18) 0.0322(19) 0.0125(15) 0.0134(15) 0.0130(15)
N3A 0.0283(19) 0.0311(19) 0.0271(18) 0.0145(16) 0.0138(16) 0.0154(16)
N4A 0.0292(19) 0.0277(18) 0.0330(19) 0.0138(16) 0.0158(16) 0.0165(16)
C1A 0.029(2) 0.031(2) 0.032(2) 0.002(2) 0.004(2) 0.014(2)
C2A 0.043(3) 0.048(3) 0.030(2) 0.010(2) 0.008(2) 0.031(3)
C3A 0.046(3) 0.049(3) 0.033(2) 0.018(2) 0.023(2) 0.032(3)
C4A 0.031(2) 0.035(2) 0.028(2) 0.015(2) 0.0143(19) 0.020(2)
C5A 0.033(2) 0.042(3) 0.039(3) 0.023(2) 0.021(2) 0.023(2)
C6A 0.028(2) 0.032(2) 0.042(3) 0.009(2) 0.014(2) 0.013(2)
C7A 0.027(2) 0.030(2) 0.037(2) 0.010(2) 0.012(2) 0.012(2)
C8A 0.028(2) 0.037(2) 0.025(2) 0.0034(19) 0.0074(19) 0.015(2)
C9A 0.037(2) 0.039(2) 0.027(2) 0.021(2) 0.015(2) 0.025(2)
C10A 0.034(2) 0.044(3) 0.035(2) 0.027(2) 0.022(2) 0.022(2)
C11A 0.040(3) 0.047(3) 0.044(3) 0.028(2) 0.029(2) 0.029(2)
C12A 0.026(2) 0.039(3) 0.058(3) 0.028(2) 0.022(2) 0.016(2)
C13A 0.035(3) 0.027(2) 0.039(2) 0.017(2) 0.014(2) 0.015(2)
C14A 0.042(3) 0.035(3) 0.055(3) 0.022(2) 0.019(2) 0.022(2)
C15A 0.037(3) 0.039(3) 0.057(3) 0.000(2) 0.014(2) 0.014(2)
Pt1B 0.03427(10) 0.03031(9) 0.02284(8) 0.00788(7) 0.00832(7) 0.01050(8)
N1B 0.034(2) 0.032(2) 0.0272(19) 0.0101(16) 0.0105(17) 0.0086(17)
N2B 0.032(2) 0.035(2) 0.0307(19) 0.0168(17) 0.0083(17) 0.0144(18)
N3B 0.041(2) 0.032(2) 0.0258(19) 0.0037(17) 0.0060(17) 0.0050(18)
N4B 0.047(2) 0.041(2) 0.0233(18) 0.0082(17) 0.0115(18) 0.021(2)
C1B 0.035(3) 0.051(3) 0.029(2) 0.011(2) 0.014(2) 0.010(2)
C2B 0.045(3) 0.036(3) 0.030(2) 0.008(2) 0.016(2) -0.006(2)
C3B 0.061(3) 0.029(2) 0.036(3) 0.014(2) 0.024(3) 0.009(2)
C4B 0.044(3) 0.032(2) 0.028(2) 0.017(2) 0.016(2) 0.011(2)
C5B 0.049(3) 0.038(3) 0.030(2) 0.017(2) 0.017(2) 0.022(2)
C6B 0.032(3) 0.055(3) 0.037(3) 0.019(2) 0.008(2) 0.016(2)
C7B 0.034(3) 0.043(3) 0.034(3) 0.007(2) 0.012(2) 0.004(2)
C8B 0.037(3) 0.046(3) 0.031(3) 0.004(2) 0.007(2) -0.001(2)
C9B 0.057(3) 0.030(3) 0.028(2) 0.000(2) 0.008(2) 0.005(2)
C10B 0.065(4) 0.032(3) 0.025(2) 0.002(2) 0.010(2) 0.016(3)
C11B 0.086(4) 0.049(3) 0.031(3) -0.001(2) 0.017(3) 0.038(3)
C12B 0.071(4) 0.073(4) 0.040(3) 0.009(3) 0.020(3) 0.048(4)
C13B 0.050(3) 0.054(3) 0.036(3) 0.010(2) 0.016(2) 0.027(3)
C14B 0.053(3) 0.036(3) 0.034(3) 0.009(2) 0.018(2) 0.007(2)
C15B 0.040(3) 0.067(4) 0.059(4) 0.010(3) 0.019(3) 0.003(3)
Pt1C 0.02714(8) 0.02363(8) 0.02444(8) 0.00789(7) 0.01018(7) 0.01251(7)
N1C 0.0266(19) 0.0298(19) 0.035(2) 0.0148(16) 0.0130(16) 0.0149(16)
N2C 0.0270(18) 0.0253(18) 0.0281(18) 0.0093(15) 0.0113(15) 0.0135(15)
N3C 0.039(2) 0.0278(18) 0.0197(17) 0.0084(15) 0.0115(16) 0.0172(17)
N4C 0.034(2) 0.0289(19) 0.0296(19) 0.0094(16) 0.0167(16) 0.0173(17)
C1C 0.033(2) 0.041(3) 0.046(3) 0.023(2) 0.016(2) 0.019(2)
C2C 0.048(3) 0.051(3) 0.037(3) 0.026(2) 0.014(2) 0.028(3)
C3C 0.034(3) 0.055(3) 0.023(2) 0.009(2) 0.001(2) 0.021(2)
C4C 0.027(2) 0.036(2) 0.027(2) 0.009(2) 0.0036(18) 0.014(2)
C5C 0.029(2) 0.027(2) 0.025(2) 0.0012(18) 0.0054(18) 0.0106(19)
C6C 0.035(2) 0.023(2) 0.030(2) 0.0053(18) 0.0104(19) 0.0134(19)
C7C 0.039(2) 0.027(2) 0.028(2) 0.0128(18) 0.015(2) 0.021(2)
C8C 0.040(3) 0.033(2) 0.025(2) 0.0134(19) 0.012(2) 0.018(2)
C9C 0.047(3) 0.034(2) 0.027(2) 0.007(2) 0.014(2) 0.016(2)
C10C 0.040(3) 0.033(2) 0.027(2) 0.004(2) 0.014(2) 0.011(2)
C11C 0.048(3) 0.034(3) 0.036(3) 0.001(2) 0.018(2) 0.015(2)
C12C 0.040(3) 0.025(2) 0.051(3) 0.008(2) 0.026(2) 0.017(2)
C13C 0.026(2) 0.026(2) 0.045(3) 0.010(2) 0.013(2) 0.0139(19)
C14C 0.035(3) 0.041(3) 0.038(3) 0.016(2) 0.012(2) 0.022(2)
C15C 0.054(3) 0.039(3) 0.037(3) 0.016(2) 0.016(2) 0.027(2)
Pt1D 0.02487(8) 0.02606(8) 0.02183(8) 0.00779(7) 0.00822(7) 0.01232(7)
N1D 0.0284(19) 0.0282(19) 0.0254(18) 0.0085(15) 0.0069(15) 0.0123(16)
N2D 0.0242(18) 0.0260(18) 0.0246(17) 0.0088(15) 0.0100(15) 0.0094(15)
N3D 0.033(2) 0.0309(19) 0.0275(18) 0.0118(16) 0.0098(16) 0.0194(17)
N4D 0.0296(19) 0.0277(19) 0.0254(18) 0.0079(15) 0.0118(15) 0.0127(16)
C1D 0.039(3) 0.034(2) 0.024(2) 0.0106(19) 0.011(2) 0.010(2)
C2D 0.045(3) 0.045(3) 0.024(2) 0.016(2) 0.007(2) 0.024(2)
C3D 0.038(3) 0.049(3) 0.034(2) 0.016(2) 0.006(2) 0.026(2)
C4D 0.022(2) 0.032(2) 0.028(2) 0.0075(19) 0.0065(18) 0.0091(19)
C5D 0.024(2) 0.032(2) 0.033(2) 0.007(2) 0.0070(19) 0.011(2)
C6D 0.033(2) 0.035(2) 0.031(2) 0.015(2) 0.016(2) 0.014(2)
C7D 0.033(2) 0.028(2) 0.021(2) 0.0104(18) 0.0098(18) 0.0132(19)
C8D 0.044(3) 0.034(2) 0.026(2) 0.015(2) 0.011(2) 0.020(2)
C9D 0.043(3) 0.035(2) 0.035(2) 0.015(2) 0.012(2) 0.027(2)
C10D 0.036(3) 0.034(2) 0.035(2) 0.009(2) 0.013(2) 0.018(2)
C11D 0.039(3) 0.041(3) 0.046(3) 0.015(2) 0.020(2) 0.025(2)
C12D 0.036(3) 0.035(3) 0.041(3) 0.006(2) 0.024(2) 0.015(2)
C13D 0.032(2) 0.030(2) 0.023(2) 0.0046(19) 0.0087(19) 0.007(2)
C14D 0.040(3) 0.032(2) 0.026(2) 0.0079(19) 0.009(2) 0.016(2)
C15D 0.056(3) 0.044(3) 0.032(2) 0.021(2) 0.026(2) 0.030(2)

loop_
_atom_type_symbol
_atom_type_description
_atom_type_scat_dispersion_real
_atom_type_scat_dispersion_imag
_atom_type_scat_source
C C 0.0033 0.0016 'International Tables Vol C Tables 4.2.6.8 and 6.1.1.4'
H H 0.0000 0.0000 'International Tables Vol C Tables 4.2.6.8 and 6.1.1.4'
N N 0.0061 0.0033 'International Tables Vol C Tables 4.2.6.8 and 6.1.1.4'
Pt Pt -1.7033 8.3905 'International Tables Vol C Tables 4.2.6.8 and 6.1.1.4'

loop_
_exptl_crystal_face_index_h
_exptl_crystal_face_index_k
_exptl_crystal_face_index_l
_exptl_crystal_face_perp_dist
-1.00 1.00 -1.00 0.0930
1.00 -1.00 1.00 0.0630
-2.00 1.00 2.00 0.0520
2.00 -1.00 -2.00 0.0760
-1.00 -2.00 1.00 0.0380
1.00 2.00 -1.00 0.0260
0.00 0.00 1.00 0.0710
0.00 0.00 -1.00 0.1270
1.00 -2.00 -1.00 0.0780
-2.00 -1.00 2.00 0.0400
1.00 0.00 -1.00 0.0700

loop_
_geom_angle_atom_site_label_1
_geom_angle_atom_site_label_2
_geom_angle_atom_site_label_3
_geom_angle
_geom_angle_site_symmetry_1
_geom_angle_site_symmetry_3
_geom_angle_publ_flag
N2A Pt1A N1A 80.20(13) . . ?
N2A Pt1A N4A 175.22(13) . . ?
N3A Pt1A N1A 175.41(14) . . ?
N3A Pt1A N2A 95.63(13) . . ?
N3A Pt1A N4A 79.95(13) . . ?
N4A Pt1A N1A 104.15(13) . . ?
C1A N1A Pt1A 140.1(3) . . ?
C1A N1A C4A 107.0(3) . . ?
C4A N1A Pt1A 112.9(3) . . ?
C5A N2A Pt1A 115.9(3) . . ?
C5A N2A C6A 120.6(3) . . ?
C6A N2A Pt1A 123.5(2) . . ?
C8A N3A Pt1A 123.8(2) . . ?
C9A N3A Pt1A 115.4(3) . . ?
C9A N3A C8A 120.9(3) . . ?
C10A N4A Pt1A 113.3(3) . . ?
C13A N4A Pt1A 140.3(3) . . ?
C13A N4A C10A 106.2(3) . . ?
N1A C1A H1A 125.0 . . ?
N1A C1A C2A 110.0(4) . . ?
C2A C1A H1A 125.0 . . ?
C1A C2A H2A 126.3 . . ?
C3A C2A C1A 107.4(4) . . ?
C3A C2A H2A 126.3 . . ?
C2A C3A H3A 127.0 . . ?
C2A C3A C4A 105.9(4) . . ?
C4A C3A H3A 127.0 . . ?
N1A C4A C3A 109.6(4) . . ?
N1A C4A C5A 115.2(3) . . ?
C3A C4A C5A 135.1(4) . . ?
N2A C5A C4A 115.8(4) . . ?
N2A C5A H5A 122.1 . . ?
C4A C5A H5A 122.1 . . ?
N2A C6A H6AA 108.9 . . ?
N2A C6A H6AB 108.9 . . ?
N2A C6A C7A 113.6(3) . . ?
H6AA C6A H6AB 107.7 . . ?
C7A C6A H6AA 108.9 . . ?
C7A C6A H6AB 108.9 . . ?
C8A C7A C6A 111.6(3) . . ?
C8A C7A C15A 106.3(4) . . ?
C14A C7A C6A 110.6(4) . . ?
C14A C7A C8A 110.9(3) . . ?
C14A C7A C15A 109.8(4) . . ?
C15A C7A C6A 107.3(3) . . ?
N3A C8A C7A 114.5(3) . . ?
N3A C8A H8AA 108.6 . . ?
N3A C8A H8AB 108.6 . . ?
C7A C8A H8AA 108.6 . . ?
C7A C8A H8AB 108.6 . . ?
H8AA C8A H8AB 107.6 . . ?
N3A C9A H9A 121.4 . . ?
N3A C9A C10A 117.2(4) . . ?
C10A C9A H9A 121.4 . . ?
N4A C10A C9A 114.2(4) . . ?
N4A C10A C11A 110.3(4) . . ?
C11A C10A C9A 135.3(4) . . ?
C10A C11A H11A 127.0 . . ?
C10A C11A C12A 106.0(4) . . ?
C12A C11A H11A 127.0 . . ?
C11A C12A H12A 126.6 . . ?
C13A C12A C11A 106.8(4) . . ?
C13A C12A H12A 126.6 . . ?
N4A C13A C12A 110.8(4) . . ?
N4A C13A H13A 124.6 . . ?
C12A C13A H13A 124.6 . . ?
C7A C14A H14A 109.5 . . ?
C7A C14A H14B 109.5 . . ?
C7A C14A H14C 109.5 . . ?
H14A C14A H14B 109.5 . . ?
H14A C14A H14C 109.5 . . ?
H14B C14A H14C 109.5 . . ?
C7A C15A H15A 109.5 . . ?
C7A C15A H15B 109.5 . . ?
C7A C15A H15C 109.5 . . ?
H15A C15A H15B 109.5 . . ?
H15A C15A H15C 109.5 . . ?
H15B C15A H15C 109.5 . . ?
N2B Pt1B N1B 79.94(14) . . ?
N2B Pt1B N4B 175.53(15) . . ?
N3B Pt1B N1B 175.29(15) . . ?
N3B Pt1B N2B 95.89(15) . . ?
N3B Pt1B N4B 79.84(16) . . ?
N4B Pt1B N1B 104.27(15) . . ?
C1B N1B Pt1B 140.4(3) . . ?
C1B N1B C4B 106.5(4) . . ?
C4B N1B Pt1B 113.0(3) . . ?
C5B N2B Pt1B 115.8(3) . . ?
C5B N2B C6B 120.4(4) . . ?
C6B N2B Pt1B 123.8(3) . . ?
C8B N3B Pt1B 123.3(3) . . ?
C9B N3B Pt1B 116.2(3) . . ?
C9B N3B C8B 120.5(4) . . ?
C10B N4B Pt1B 112.7(3) . . ?
C13B N4B Pt1B 139.9(3) . . ?
C13B N4B C10B 107.4(4) . . ?
N1B C1B H1B 124.9 . . ?
N1B C1B C2B 110.3(4) . . ?
C2B C1B H1B 124.9 . . ?
C1B C2B H2B 126.2 . . ?
C3B C2B C1B 107.6(4) . . ?
C3B C2B H2B 126.2 . . ?
C2B C3B H3B 126.8 . . ?
C2B C3B C4B 106.3(4) . . ?
C4B C3B H3B 126.8 . . ?
N1B C4B C3B 109.2(4) . . ?
N1B C4B C5B 114.5(4) . . ?
C3B C4B C5B 135.8(4) . . ?
N2B C5B C4B 116.6(4) . . ?
N2B C5B H5B 121.7 . . ?
C4B C5B H5B 121.7 . . ?
N2B C6B H6BA 108.6 . . ?
N2B C6B H6BB 108.6 . . ?
N2B C6B C7B 114.5(4) . . ?
H6BA C6B H6BB 107.6 . . ?
C7B C6B H6BA 108.6 . . ?
C7B C6B H6BB 108.6 . . ?
C8B C7B C6B 110.5(4) . . ?
C14B C7B C6B 111.3(4) . . ?
C14B C7B C8B 110.6(4) . . ?
C14B C7B C15B 110.1(4) . . ?
C15B C7B C6B 106.6(4) . . ?
C15B C7B C8B 107.6(4) . . ?
N3B C8B C7B 114.0(4) . . ?
N3B C8B H8BA 108.8 . . ?
N3B C8B H8BB 108.8 . . ?
C7B C8B H8BA 108.8 . . ?
C7B C8B H8BB 108.8 . . ?
H8BA C8B H8BB 107.6 . . ?
N3B C9B H9B 121.9 . . ?
N3B C9B C10B 116.3(4) . . ?
C10B C9B H9B 121.9 . . ?
N4B C10B C9B 114.9(4) . . ?
N4B C10B C11B 108.5(5) . . ?
C11B C10B C9B 136.5(5) . . ?
C10B C11B H11B 126.6 . . ?
C12B C11B C10B 106.9(5) . . ?
C12B C11B H11B 126.6 . . ?
C11B C12B H12B 126.2 . . ?
C11B C12B C13B 107.6(5) . . ?
C13B C12B H12B 126.2 . . ?
N4B C13B C12B 109.6(5) . . ?
N4B C13B H13B 125.2 . . ?
C12B C13B H13B 125.2 . . ?
C7B C14B H14D 109.5 . . ?
C7B C14B H14E 109.5 . . ?
C7B C14B H14F 109.5 . . ?
H14D C14B H14E 109.5 . . ?
H14D C14B H14F 109.5 . . ?
H14E C14B H14F 109.5 . . ?
C7B C15B H15D 109.5 . . ?
C7B C15B H15E 109.5 . . ?
C7B C15B H15F 109.5 . . ?
H15D C15B H15E 109.5 . . ?
H15D C15B H15F 109.5 . . ?
H15E C15B H15F 109.5 . . ?
N1C Pt1C N4C 104.34(13) . . ?
N2C Pt1C N1C 79.76(13) . . ?
N2C Pt1C N4C 175.67(13) . . ?
N3C Pt1C N1C 174.26(13) . . ?
N3C Pt1C N2C 95.77(13) . . ?
N3C Pt1C N4C 80.22(13) . . ?
C1C N1C Pt1C 138.8(3) . . ?
C1C N1C C4C 107.1(4) . . ?
C4C N1C Pt1C 113.5(3) . . ?
C5C N2C Pt1C 115.4(3) . . ?
C5C N2C C6C 122.3(3) . . ?
C6C N2C Pt1C 122.1(2) . . ?
C8C N3C Pt1C 124.1(2) . . ?
C9C N3C Pt1C 115.5(3) . . ?
C9C N3C C8C 120.3(3) . . ?
C10C N4C Pt1C 112.6(3) . . ?
C13C N4C Pt1C 140.1(3) . . ?
C13C N4C C10C 107.1(3) . . ?
N1C C1C H1C 125.1 . . ?
N1C C1C C2C 109.8(4) . . ?
C2C C1C H1C 125.1 . . ?
C1C C2C H2C 126.5 . . ?
C1C C2C C3C 107.0(4) . . ?
C3C C2C H2C 126.5 . . ?
C2C C3C H3C 126.8 . . ?
C4C C3C C2C 106.5(4) . . ?
C4C C3C H3C 126.8 . . ?
N1C C4C C3C 109.7(4) . . ?
N1C C4C C5C 114.0(4) . . ?
C3C C4C C5C 136.1(4) . . ?
N2C C5C C4C 117.2(4) . . ?
N2C C5C H5C 121.4 . . ?
C4C C5C H5C 121.4 . . ?
N2C C6C H6CA 108.8 . . ?
N2C C6C H6CB 108.8 . . ?
N2C C6C C7C 113.7(3) . . ?
H6CA C6C H6CB 107.7 . . ?
C7C C6C H6CA 108.8 . . ?
C7C C6C H6CB 108.8 . . ?
C8C C7C C6C 110.2(3) . . ?
C14C C7C C6C 111.1(3) . . ?
C14C C7C C8C 112.2(3) . . ?
C14C C7C C15C 109.8(3) . . ?
C15C C7C C6C 106.9(3) . . ?
C15C C7C C8C 106.4(3) . . ?
N3C C8C C7C 114.5(3) . . ?
N3C C8C H8CA 108.6 . . ?
N3C C8C H8CB 108.6 . . ?
C7C C8C H8CA 108.6 . . ?
C7C C8C H8CB 108.6 . . ?
H8CA C8C H8CB 107.6 . . ?
N3C C9C H9C 121.6 . . ?
N3C C9C C10C 116.8(4) . . ?
C10C C9C H9C 121.6 . . ?
N4C C10C C9C 114.8(4) . . ?
N4C C10C C11C 108.6(4) . . ?
C11C C10C C9C 136.5(4) . . ?
C10C C11C H11C 126.5 . . ?
C12C C11C C10C 107.0(4) . . ?
C12C C11C H11C 126.5 . . ?
C11C C12C H12C 126.3 . . ?
C11C C12C C13C 107.3(4) . . ?
C13C C12C H12C 126.3 . . ?
N4C C13C C12C 110.0(4) . . ?
N4C C13C H13C 125.0 . . ?
C12C C13C H13C 125.0 . . ?
C7C C14C H14G 109.5 . . ?
C7C C14C H14H 109.5 . . ?
C7C C14C H14I 109.5 . . ?
H14G C14C H14H 109.5 . . ?
H14G C14C H14I 109.5 . . ?
H14H C14C H14I 109.5 . . ?
C7C C15C H15G 109.5 . . ?
C7C C15C H15H 109.5 . . ?
C7C C15C H15I 109.5 . . ?
H15G C15C H15H 109.5 . . ?
H15G C15C H15I 109.5 . . ?
H15H C15C H15I 109.5 . . ?
N1D Pt1D N4D 104.20(13) . . ?
N2D Pt1D N1D 79.77(13) . . ?
N2D Pt1D N3D 96.06(13) . . ?
N2D Pt1D N4D 175.94(13) . . ?
N3D Pt1D N1D 174.79(12) . . ?
N3D Pt1D N4D 80.03(13) . . ?
C1D N1D Pt1D 139.2(3) . . ?
C1D N1D C4D 107.2(3) . . ?
C4D N1D Pt1D 113.3(3) . . ?
C5D N2D Pt1D 115.7(3) . . ?
C5D N2D C6D 121.8(3) . . ?
C6D N2D Pt1D 122.3(2) . . ?
C8D N3D Pt1D 123.7(2) . . ?
C9D N3D Pt1D 115.4(3) . . ?
C9D N3D C8D 120.9(3) . . ?
C10D N4D Pt1D 113.0(3) . . ?
C13D N4D Pt1D 140.1(3) . . ?
C13D N4D C10D 106.8(3) . . ?
N1D C1D H1D 124.6 . . ?
N1D C1D C2D 110.9(4) . . ?
C2D C1D H1D 124.6 . . ?
C1D C2D H2D 127.1 . . ?
C3D C2D C1D 105.8(4) . . ?
C3D C2D H2D 127.1 . . ?
C2D C3D H3D 126.3 . . ?
C4D C3D C2D 107.3(4) . . ?
C4D C3D H3D 126.4 . . ?
N1D C4D C3D 108.8(4) . . ?
N1D C4D C5D 114.8(4) . . ?
C3D C4D C5D 136.2(4) . . ?
N2D C5D C4D 116.3(4) . . ?
N2D C5D H5D 121.8 . . ?
C4D C5D H5D 121.8 . . ?
N2D C6D H6DA 108.6 . . ?
N2D C6D H6DB 108.6 . . ?
N2D C6D C7D 114.4(3) . . ?
H6DA C6D H6DB 107.6 . . ?
C7D C6D H6DA 108.6 . . ?
C7D C6D H6DB 108.6 . . ?
C8D C7D C6D 110.6(3) . . ?
C14D C7D C6D 110.6(3) . . ?
C14D C7D C8D 111.3(3) . . ?
C14D C7D C15D 110.9(3) . . ?
C15D C7D C6D 106.0(3) . . ?
C15D C7D C8D 107.2(3) . . ?
N3D C8D C7D 114.9(3) . . ?
N3D C8D H8DA 108.5 . . ?
N3D C8D H8DB 108.5 . . ?
C7D C8D H8DA 108.5 . . ?
C7D C8D H8DB 108.5 . . ?
H8DA C8D H8DB 107.5 . . ?
N3D C9D H9D 121.4 . . ?
N3D C9D C10D 117.1(4) . . ?
C10D C9D H9D 121.4 . . ?
N4D C10D C9D 114.5(4) . . ?
C11D C10D N4D 109.1(4) . . ?
C11D C10D C9D 136.4(4) . . ?
C10D C11D H11D 126.3 . . ?
C10D C11D C12D 107.5(4) . . ?
C12D C11D H11D 126.3 . . ?
C11D C12D H12D 126.7 . . ?
C11D C12D C13D 106.6(4) . . ?
C13D C12D H12D 126.7 . . ?
N4D C13D C12D 110.1(4) . . ?
N4D C13D H13D 125.0 . . ?
C12D C13D H13D 125.0 . . ?
C7D C14D H14J 109.5 . . ?
C7D C14D H14K 109.5 . . ?
C7D C14D H14L 109.5 . . ?
H14J C14D H14K 109.5 . . ?
H14J C14D H14L 109.5 . . ?
H14K C14D H14L 109.5 . . ?
C7D C15D H15J 109.5 . . ?
C7D C15D H15K 109.5 . . ?
C7D C15D H15L 109.5 . . ?
H15J C15D H15K 109.5 . . ?
H15J C15D H15L 109.5 . . ?
H15K C15D H15L 109.5 . . ?

loop_
_geom_bond_atom_site_label_1
_geom_bond_atom_site_label_2
_geom_bond_distance
_geom_bond_site_symmetry_2
_geom_bond_publ_flag
Pt1A N1A 2.016(3) . ?
Pt1A N2A 2.005(3) . ?
Pt1A N3A 2.003(3) . ?
Pt1A N4A 2.010(3) . ?
N1A C1A 1.344(5) . ?
N1A C4A 1.377(5) . ?
N2A C5A 1.304(5) . ?
N2A C6A 1.467(5) . ?
N3A C8A 1.466(5) . ?
N3A C9A 1.298(5) . ?
N4A C10A 1.383(5) . ?
N4A C13A 1.343(5) . ?
C1A H1A 0.9500 . ?
C1A C2A 1.390(6) . ?
C2A H2A 0.9500 . ?
C2A C3A 1.388(6) . ?
C3A H3A 0.9500 . ?
C3A C4A 1.396(5) . ?
C4A C5A 1.435(6) . ?
C5A H5A 0.9500 . ?
C6A H6AA 0.9900 . ?
C6A H6AB 0.9900 . ?
C6A C7A 1.536(5) . ?
C7A C8A 1.531(6) . ?
C7A C14A 1.528(6) . ?
C7A C15A 1.534(6) . ?
C8A H8AA 0.9900 . ?
C8A H8AB 0.9900 . ?
C9A H9A 0.9500 . ?
C9A C10A 1.416(6) . ?
C10A C11A 1.384(6) . ?
C11A H11A 0.9500 . ?
C11A C12A 1.398(6) . ?
C12A H12A 0.9500 . ?
C12A C13A 1.389(6) . ?
C13A H13A 0.9500 . ?
C14A H14A 0.9800 . ?
C14A H14B 0.9800 . ?
C14A H14C 0.9800 . ?
C15A H15A 0.9800 . ?
C15A H15B 0.9800 . ?
C15A H15C 0.9800 . ?
Pt1B N1B 2.013(3) . ?
Pt1B N2B 2.000(3) . ?
Pt1B N3B 1.996(4) . ?
Pt1B N4B 2.012(4) . ?
N1B C1B 1.340(5) . ?
N1B C4B 1.383(5) . ?
N2B C5B 1.295(5) . ?
N2B C6B 1.470(5) . ?
N3B C8B 1.467(6) . ?
N3B C9B 1.296(6) . ?
N4B C10B 1.388(6) . ?
N4B C13B 1.351(6) . ?
C1B H1B 0.9500 . ?
C1B C2B 1.388(6) . ?
C2B H2B 0.9500 . ?
C2B C3B 1.369(6) . ?
C3B H3B 0.9500 . ?
C3B C4B 1.398(6) . ?
C4B C5B 1.421(6) . ?
C5B H5B 0.9500 . ?
C6B H6BA 0.9900 . ?
C6B H6BB 0.9900 . ?
C6B C7B 1.545(6) . ?
C7B C8B 1.539(6) . ?
C7B C14B 1.522(6) . ?
C7B C15B 1.526(6) . ?
C8B H8BA 0.9900 . ?
C8B H8BB 0.9900 . ?
C9B H9B 0.9500 . ?
C9B C10B 1.411(7) . ?
C10B C11B 1.402(7) . ?
C11B H11B 0.9500 . ?
C11B C12B 1.378(7) . ?
C12B H12B 0.9500 . ?
C12B C13B 1.394(6) . ?
C13B H13B 0.9500 . ?
C14B H14D 0.9800 . ?
C14B H14E 0.9800 . ?
C14B H14F 0.9800 . ?
C15B H15D 0.9800 . ?
C15B H15E 0.9800 . ?
C15B H15F 0.9800 . ?
Pt1C N1C 2.013(3) . ?
Pt1C N2C 2.003(3) . ?
Pt1C N3C 2.001(3) . ?
Pt1C N4C 2.015(3) . ?
N1C C1C 1.344(5) . ?
N1C C4C 1.375(5) . ?
N2C C5C 1.293(5) . ?
N2C C6C 1.460(5) . ?
N3C C8C 1.470(5) . ?
N3C C9C 1.300(5) . ?
N4C C10C 1.387(5) . ?
N4C C13C 1.352(5) . ?
C1C H1C 0.9500 . ?
C1C C2C 1.390(6) . ?
C2C H2C 0.9500 . ?
C2C C3C 1.391(6) . ?
C3C H3C 0.9500 . ?
C3C C4C 1.380(6) . ?
C4C C5C 1.421(6) . ?
C5C H5C 0.9500 . ?
C6C H6CA 0.9900 . ?
C6C H6CB 0.9900 . ?
C6C C7C 1.539(5) . ?
C7C C8C 1.535(5) . ?
C7C C14C 1.516(6) . ?
C7C C15C 1.535(5) . ?
C8C H8CA 0.9900 . ?
C8C H8CB 0.9900 . ?
C9C H9C 0.9500 . ?
C9C C10C 1.417(6) . ?
C10C C11C 1.398(6) . ?
C11C H11C 0.9500 . ?
C11C C12C 1.381(6) . ?
C12C H12C 0.9500 . ?
C12C C13C 1.387(6) . ?
C13C H13C 0.9500 . ?
C14C H14G 0.9800 . ?
C14C H14H 0.9800 . ?
C14C H14I 0.9800 . ?
C15C H15G 0.9800 . ?
C15C H15H 0.9800 . ?
C15C H15I 0.9800 . ?
Pt1D N1D 2.010(3) . ?
Pt1D N2D 2.000(3) . ?
Pt1D N3D 2.009(3) . ?
Pt1D N4D 2.012(3) . ?
N1D C1D 1.336(5) . ?
N1D C4D 1.375(5) . ?
N2D C5D 1.304(5) . ?
N2D C6D 1.460(5) . ?
N3D C8D 1.467(5) . ?
N3D C9D 1.291(5) . ?
N4D C10D 1.385(5) . ?
N4D C13D 1.354(5) . ?
C1D H1D 0.9500 . ?
C1D C2D 1.391(6) . ?
C2D H2D 0.9500 . ?
C2D C3D 1.391(6) . ?
C3D H3D 0.9500 . ?
C3D C4D 1.389(6) . ?
C4D C5D 1.414(6) . ?
C5D H5D 0.9500 . ?
C6D H6DA 0.9900 . ?
C6D H6DB 0.9900 . ?
C6D C7D 1.544(5) . ?
C7D C8D 1.534(5) . ?
C7D C14D 1.523(5) . ?
C7D C15D 1.528(5) . ?
C8D H8DA 0.9900 . ?
C8D H8DB 0.9900 . ?
C9D H9D 0.9500 . ?
C9D C10D 1.421(6) . ?
C10D C11D 1.382(6) . ?
C11D H11D 0.9500 . ?
C11D C12D 1.385(6) . ?
C12D H12D 0.9500 . ?
C12D C13D 1.392(6) . ?
C13D H13D 0.9500 . ?
C14D H14J 0.9800 . ?
C14D H14K 0.9800 . ?
C14D H14L 0.9800 . ?
C15D H15J 0.9800 . ?
C15D H15K 0.9800 . ?
C15D H15L 0.9800 . ?

loop_
_geom_torsion_atom_site_label_1
_geom_torsion_atom_site_label_2
_geom_torsion_atom_site_label_3
_geom_torsion_atom_site_label_4
_geom_torsion
_geom_torsion_site_symmetry_1
_geom_torsion_site_symmetry_2
_geom_torsion_site_symmetry_3
_geom_torsion_site_symmetry_4
_geom_torsion_publ_flag
Pt1A N1A C1A C2A 179.2(3) . . . . ?
Pt1A N1A C4A C3A -179.2(3) . . . . ?
Pt1A N1A C4A C5A -0.5(4) . . . . ?
Pt1A N2A C5A C4A -1.3(5) . . . . ?
Pt1A N2A C6A C7A -36.3(5) . . . . ?
Pt1A N3A C8A C7A 32.7(5) . . . . ?
Pt1A N3A C9A C10A -0.4(5) . . . . ?
Pt1A N4A C10A C9A 0.2(4) . . . . ?
Pt1A N4A C10A C11A 176.0(3) . . . . ?
Pt1A N4A C13A C12A -174.0(3) . . . . ?
N1A C1A C2A C3A 0.2(5) . . . . ?
N1A C4A C5A N2A 1.1(5) . . . . ?
N2A C6A C7A C8A 69.3(5) . . . . ?
N2A C6A C7A C14A -54.8(5) . . . . ?
N2A C6A C7A C15A -174.6(4) . . . . ?
N3A C9A C10A N4A 0.1(5) . . . . ?
N3A C9A C10A C11A -174.3(4) . . . . ?
N4A C10A C11A C12A -0.4(5) . . . . ?
C1A N1A C4A C3A 0.5(5) . . . . ?
C1A N1A C4A C5A 179.3(3) . . . . ?
C1A C2A C3A C4A 0.1(5) . . . . ?
C2A C3A C4A N1A -0.4(5) . . . . ?
C2A C3A C4A C5A -178.8(5) . . . . ?
C3A C4A C5A N2A 179.4(4) . . . . ?
C4A N1A C1A C2A -0.4(5) . . . . ?
C5A N2A C6A C7A 145.9(4) . . . . ?
C6A N2A C5A C4A 176.7(3) . . . . ?
C6A C7A C8A N3A -67.5(4) . . . . ?
C8A N3A C9A C10A -179.0(3) . . . . ?
C9A N3A C8A C7A -148.8(4) . . . . ?
C9A C10A C11A C12A 174.2(5) . . . . ?
C10A N4A C13A C12A -0.5(5) . . . . ?
C10A C11A C12A C13A 0.1(5) . . . . ?
C11A C12A C13A N4A 0.3(5) . . . . ?
C13A N4A C10A C9A -175.3(3) . . . . ?
C13A N4A C10A C11A 0.5(5) . . . . ?
C14A C7A C8A N3A 56.4(4) . . . . ?
C15A C7A C8A N3A 175.8(3) . . . . ?
Pt1B N1B C1B C2B 175.1(3) . . . . ?
Pt1B N1B C4B C3B -177.0(3) . . . . ?
Pt1B N1B C4B C5B -3.7(4) . . . . ?
Pt1B N2B C5B C4B 0.9(5) . . . . ?
Pt1B N2B C6B C7B -30.4(5) . . . . ?
Pt1B N3B C8B C7B 35.7(5) . . . . ?
Pt1B N3B C9B C10B 2.7(5) . . . . ?
Pt1B N4B C10B C9B 0.0(5) . . . . ?
Pt1B N4B C10B C11B 178.7(3) . . . . ?
Pt1B N4B C13B C12B -178.7(3) . . . . ?
N1B C1B C2B C3B 0.1(5) . . . . ?
N1B C4B C5B N2B 1.9(5) . . . . ?
N2B C6B C7B C8B 67.0(5) . . . . ?
N2B C6B C7B C14B -56.3(5) . . . . ?
N2B C6B C7B C15B -176.4(4) . . . . ?
N3B C9B C10B N4B -1.8(6) . . . . ?
N3B C9B C10B C11B 180.0(5) . . . . ?
N4B C10B C11B C12B 0.5(6) . . . . ?
C1B N1B C4B C3B -0.6(5) . . . . ?
C1B N1B C4B C5B 172.7(4) . . . . ?
C1B C2B C3B C4B -0.5(5) . . . . ?
C2B C3B C4B N1B 0.7(5) . . . . ?
C2B C3B C4B C5B -170.6(5) . . . . ?
C3B C4B C5B N2B 172.8(5) . . . . ?
C4B N1B C1B C2B 0.3(5) . . . . ?
C5B N2B C6B C7B 149.3(4) . . . . ?
C6B N2B C5B C4B -178.8(4) . . . . ?
C6B C7B C8B N3B -70.0(5) . . . . ?
C8B N3B C9B C10B -178.4(4) . . . . ?
C9B N3B C8B C7B -143.0(4) . . . . ?
C9B C10B C11B C12B 178.8(5) . . . . ?
C10B N4B C13B C12B -0.6(5) . . . . ?
C10B C11B C12B C13B -0.8(6) . . . . ?
C11B C12B C13B N4B 0.9(6) . . . . ?
C13B N4B C10B C9B -178.6(4) . . . . ?
C13B N4B C10B C11B 0.1(5) . . . . ?
C14B C7B C8B N3B 53.7(5) . . . . ?
C15B C7B C8B N3B 174.0(4) . . . . ?
Pt1C N1C C1C C2C 171.2(3) . . . . ?
Pt1C N1C C4C C3C -174.0(3) . . . . ?
Pt1C N1C C4C C5C 1.9(5) . . . . ?
Pt1C N2C C5C C4C 3.6(5) . . . . ?
Pt1C N2C C6C C7C -41.3(4) . . . . ?
Pt1C N3C C8C C7C 30.6(5) . . . . ?
Pt1C N3C C9C C10C 1.1(5) . . . . ?
Pt1C N4C C10C C9C 0.3(5) . . . . ?
Pt1C N4C C10C C11C -176.5(3) . . . . ?
Pt1C N4C C13C C12C 174.9(3) . . . . ?
N1C C1C C2C C3C -0.7(5) . . . . ?
N1C C4C C5C N2C -3.7(6) . . . . ?
N2C C6C C7C C8C 72.7(4) . . . . ?
N2C C6C C7C C14C -52.3(4) . . . . ?
N2C C6C C7C C15C -172.1(3) . . . . ?
N3C C9C C10C N4C -1.0(6) . . . . ?
N3C C9C C10C C11C 174.7(5) . . . . ?
N4C C10C C11C C12C 0.1(5) . . . . ?
C1C N1C C4C C3C -1.0(5) . . . . ?
C1C N1C C4C C5C 174.9(4) . . . . ?
C1C C2C C3C C4C 0.1(5) . . . . ?
C2C C3C C4C N1C 0.6(5) . . . . ?
C2C C3C C4C C5C -174.0(5) . . . . ?
C3C C4C C5C N2C 170.7(5) . . . . ?
C4C N1C C1C C2C 1.1(5) . . . . ?
C5C N2C C6C C7C 144.7(4) . . . . ?
C6C N2C C5C C4C 178.0(4) . . . . ?
C6C C7C C8C N3C -66.3(5) . . . . ?
C8C N3C C9C C10C -176.1(4) . . . . ?
C9C N3C C8C C7C -152.4(4) . . . . ?
C9C C10C C11C C12C -175.7(5) . . . . ?
C10C N4C C13C C12C 0.2(5) . . . . ?
C10C C11C C12C C13C 0.0(5) . . . . ?
C11C C12C C13C N4C -0.1(5) . . . . ?
C13C N4C C10C C9C 176.7(4) . . . . ?
C13C N4C C10C C11C -0.2(5) . . . . ?
C14C C7C C8C N3C 58.1(5) . . . . ?
C15C C7C C8C N3C 178.1(4) . . . . ?
Pt1D N1D C1D C2D 174.8(3) . . . . ?
Pt1D N1D C4D C3D -177.0(3) . . . . ?
Pt1D N1D C4D C5D -0.3(4) . . . . ?
Pt1D N2D C5D C4D 3.2(5) . . . . ?
Pt1D N2D C6D C7D -38.9(4) . . . . ?
Pt1D N3D C8D C7D 31.2(5) . . . . ?
Pt1D N3D C9D C10D 1.9(5) . . . . ?
Pt1D N4D C10D C9D -0.3(5) . . . . ?
Pt1D N4D C10D C11D -176.9(3) . . . . ?
Pt1D N4D C13D C12D 175.6(3) . . . . ?
N1D C1D C2D C3D -0.1(5) . . . . ?
N1D C4D C5D N2D -1.9(5) . . . . ?
N2D C6D C7D C8D 70.7(4) . . . . ?
N2D C6D C7D C14D -53.1(4) . . . . ?
N2D C6D C7D C15D -173.4(3) . . . . ?
N3D C9D C10D N4D -1.0(6) . . . . ?
N3D C9D C10D C11D 174.3(5) . . . . ?
N4D C10D C11D C12D -0.1(5) . . . . ?
C1D N1D C4D C3D -1.3(5) . . . . ?
C1D N1D C4D C5D 175.4(3) . . . . ?
C1D C2D C3D C4D -0.7(5) . . . . ?
C2D C3D C4D N1D 1.3(5) . . . . ?
C2D C3D C4D C5D -174.4(5) . . . . ?
C3D C4D C5D N2D 173.5(5) . . . . ?
C4D N1D C1D C2D 0.9(5) . . . . ?
C5D N2D C6D C7D 146.8(4) . . . . ?
C6D N2D C5D C4D 177.9(4) . . . . ?
C6D C7D C8D N3D -66.0(5) . . . . ?
C8D N3D C9D C10D -176.6(4) . . . . ?
C9D N3D C8D C7D -150.4(4) . . . . ?
C9D C10D C11D C12D -175.6(5) . . . . ?
C10D N4D C13D C12D -0.2(5) . . . . ?
C10D C11D C12D C13D 0.0(5) . . . . ?
C11D C12D C13D N4D 0.1(5) . . . . ?
C13D N4D C10D C9D 176.8(4) . . . . ?
C13D N4D C10D C11D 0.2(5) . . . . ?
C14D C7D C8D N3D 57.4(5) . . . . ?
C15D C7D C8D N3D 178.8(4) . . . . ?

loop_
_smtbx_masks_void_nr
_smtbx_masks_void_average_x
_smtbx_masks_void_average_y
_smtbx_masks_void_average_z
_smtbx_masks_void_volume
_smtbx_masks_void_count_electrons
_smtbx_masks_void_content
1 0.000 0.500 0.000 109.1 25.2 '2.4 H2O'
2 0.420 0.453 0.405 14.0 0.8 ?
3 0.498 0.238 0.245 45.6 0.0 ?
4 0.502 0.762 0.755 45.6 0.0 ?
5 0.580 0.547 0.595 14.0 0.0 ?
